data_7708569
loop_
_publ_author_name
'Ibrahim, Nourhan M.'
'Khaled, Rabaa M.'
'Ragheb, Mohamed A.'
'Radacki, Krzysztof'
'Farag, Ahmad M.'
'Mansour, Ahmed M.'

_publ_section_title
;
 Light-activated cytotoxicity of dicarbonyl Ru(ii) complexes with a
 benzimidazole coligand towards breast cancer
;
_journal_name_full 'Dalton Transactions'
_journal_paper_doi 10.1039/D1DT02296B
_journal_year 2021
_chemical_formula_moiety 'C18 H15 Cl2 N3 O4 Ru'
_chemical_formula_sum 'C18 H15 Cl2 N3 O4 Ru'
_chemical_formula_weight 509.30
_chemical_properties_physical Photo-sensitive
_space_group_crystal_system monoclinic
_space_group_IT_number 14
_space_group_name_Hall '-P 2yn'
_space_group_name_H-M_alt 'P 1 21/n 1'
_atom_sites_solution_hydrogens geom
_atom_sites_solution_primary dual
_atom_sites_solution_secondary difmap
_audit_creation_date 2020-05-11
_audit_creation_method 'CrysAlisPro 1.171.41.63a (Rigaku OD, 2020)'
_audit_update_record
;
2021-05-23 deposited with the CCDC.	2021-09-28 downloaded from the CCDC.
;
_cell_angle_alpha 90.0
_cell_angle_beta 92.9222(10)
_cell_angle_gamma 90.0
_cell_formula_units_Z 4
_cell_length_a 7.86247(9)
_cell_length_b 11.42684(13)
_cell_length_c 21.9614(2)
_cell_measurement_reflns_used 16184
_cell_measurement_temperature 100.03(17)
_cell_measurement_theta_max 77.0920
_cell_measurement_theta_min 4.0530
_cell_volume 1970.52(4)
_computing_cell_refinement 'CrysAlisPro 1.171.41.63a (Rigaku OD, 2020)'
_computing_data_collection 'CrysAlisPro 1.171.41.63a (Rigaku OD, 2020)'
_computing_data_reduction 'CrysAlisPro 1.171.41.63a (Rigaku OD, 2020)'
_computing_molecular_graphics 'ShelXLe (Huebschle et all, 2011)'
_computing_publication_material 'SHELXL-2018/3 (Sheldrick, 2018)'
_computing_structure_refinement 'SHELXL-2018/3 (Sheldrick, 2018)'
_computing_structure_solution 'SHELXT 2014/4 (Sheldrick, 2014)'
_diffrn_ambient_environment N~2~
_diffrn_ambient_temperature 100.03(17)
_diffrn_detector 'Hybrid Pixel Array Detector'
_diffrn_detector_area_resol_mean 10.0000
_diffrn_detector_type HyPix
_diffrn_measured_fraction_theta_full 0.9990
_diffrn_measured_fraction_theta_max 0.9834
_diffrn_measurement_details
;
List of Runs (angles in degrees, time in seconds):

  # Type    Start    End  Width  t~exp~   \w     \q     \k     \f   Frames
#--------------------------------------------------------------------------
  1  \w    -42.00  24.00   0.50    1.00    --  -47.95  37.00 -60.00  132
  2  \w    -38.00  24.00   0.50    1.00    --  -47.95   4.00-125.00  124
  3  \w    -84.00 -16.00   0.50    1.00    --  -47.95 125.00  30.00  136
  4  \w   -108.00  -9.00   0.50    1.00    --  -47.95  -4.00  56.00  198
  5  \w    -24.00  12.00   0.50    1.00    --   47.95  -4.00  56.00   72
  6  \w    -21.00  26.00   0.50    1.00    --   47.95 -19.00 -60.00   94
  7  \w     57.00  95.00   0.50    1.00    --   47.95   4.00-125.00   76
  8  \w     60.00  96.00   0.50    1.00    --   47.95-125.00-180.00   72
  9  \w    -42.00 -15.00   0.50    4.00    --  -86.25   4.00-125.00   54
 10  \w    -66.00 -16.00   0.50    4.00    --  -86.25  61.00 -60.00  100
 11  \w    -99.00 -64.00   0.50    4.00    --  -86.25  -4.00  56.00   70
 12  \w   -157.00-123.00   0.50    4.00    --  -86.25  -4.00  56.00   68
 13  \w    126.00 177.00   0.50    4.00    --  107.75   4.00-125.00  102
 14  \w    145.00 174.00   0.50    4.00    --  107.75  45.00-120.00   58
 15  \w    107.00 174.00   0.50    4.00    --  107.75  30.00   0.00  134
 16  \w    139.00 178.00   0.50    4.00    --  107.75  30.00  60.00   78
 17  \w    114.00 178.00   0.50    4.00    --  107.75  77.00  90.00  128
 18  \w     98.00 136.00   0.50    4.00    --  107.75  30.00  60.00   76
 19  \w     95.00 145.00   0.50    4.00    --  107.75 125.00 -90.00  100
 20  \w     63.00 123.00   0.50    4.00    --  107.75   4.00-125.00  120
 21  \w     57.00  91.00   0.50    4.00    --  107.75 -77.00 -60.00   68
 22  \w     80.00 106.00   0.50    4.00    --  107.75 -77.00   0.00   52
 23  \w     82.00 112.00   0.50    4.00    --  107.75-125.00  60.00   60
 24  \w     58.00 112.00   0.50    4.00    --  107.75-125.00  30.00  108
 25  \w     67.00  93.00   0.50    4.00    --  107.75 -94.00  90.00   52
 26  \w     39.00  68.00   0.50    4.00    --  107.75-125.00  60.00   58
 27  \w     41.00  66.00   0.50    4.00    --  107.75 -94.00  60.00   50
 28  \w     35.00 100.00   0.50    4.00    --  107.75 -77.00 120.00  130
 29  \w     37.00  63.00   0.50    4.00    --  107.75 -77.00  60.00   52
 30  \w     36.00  76.00   0.50    4.00    --  107.75 -77.00   0.00   80
 31  \w     35.00 100.00   0.50    4.00    --  107.75-103.00 -84.56  130
 32  \w     77.00 107.00   0.50    4.00    --  107.75-107.00 -92.40   60
 33  \w     66.00 105.00   0.50    4.00    --  107.75 -94.00-180.00   78
 34  \w     75.00 110.00   0.50    4.00    --  107.75-125.00-180.00   70
 35  \w     40.00  70.00   0.50    4.00    --  107.75 -61.00-180.00   60
 36  \w     36.00  70.00   0.50    4.00    --  107.75 -61.00 -90.00   68
 37  \w     35.00 100.00   0.50    4.00    --  107.75 -77.00 -90.00  130
 38  \w     49.00 112.00   0.50    4.00    --  107.75-125.00 -90.00  126
 39  \w     40.00  65.00   0.50    4.00    --  107.75 -61.00  60.00   50
 40  \w     37.00  71.00   0.50    4.00    --  107.75 -61.00 150.00   68
 41  \w     39.00 112.00   0.50    4.00    --  107.75-125.00 150.00  146
;
_diffrn_measurement_device 'four-circle diffractometer'
_diffrn_measurement_device_type 'XtaLAB Synergy, Dualflex, HyPix'
_diffrn_measurement_method '\w scans'
_diffrn_orient_matrix_type 'CrysAlisPro convention (1999,Acta A55,543-557)'
_diffrn_orient_matrix_UB_11 0.1945209000
_diffrn_orient_matrix_UB_12 -0.0129931000
_diffrn_orient_matrix_UB_13 -0.0027759000
_diffrn_orient_matrix_UB_21 -0.0185785000
_diffrn_orient_matrix_UB_22 -0.1341204000
_diffrn_orient_matrix_UB_23 0.0018963000
_diffrn_orient_matrix_UB_31 -0.0180838000
_diffrn_orient_matrix_UB_32 -0.0030360000
_diffrn_orient_matrix_UB_33 -0.0701596000
_diffrn_radiation_monochromator mirror
_diffrn_radiation_probe x-ray
_diffrn_radiation_type 'Cu K\a'
_diffrn_radiation_wavelength 1.54184
_diffrn_reflns_av_R_equivalents 0.0321
_diffrn_reflns_av_sigmaI/netI 0.0395
_diffrn_reflns_av_unetI/netI 0.0198
_diffrn_reflns_Laue_measured_fraction_full 0.999
_diffrn_reflns_Laue_measured_fraction_max 0.984
_diffrn_reflns_limit_h_max 9
_diffrn_reflns_limit_h_min -9
_diffrn_reflns_limit_k_max 14
_diffrn_reflns_limit_k_min -14
_diffrn_reflns_limit_l_max 26
_diffrn_reflns_limit_l_min -26
_diffrn_reflns_number 23678
_diffrn_reflns_point_group_measured_fraction_full 0.999
_diffrn_reflns_point_group_measured_fraction_max 0.984
_diffrn_reflns_theta_full 68.1328
_diffrn_reflns_theta_max 77.2565
_diffrn_reflns_theta_min 2.0143
_diffrn_source 'micro-focus sealed X-ray tube'
_diffrn_source_type 'PhotonJet (Cu) X-ray Source'
_exptl_absorpt_coefficient_mu 9.204
_exptl_absorpt_correction_T_max 1.000
_exptl_absorpt_correction_T_min 0.384
_exptl_absorpt_correction_type gaussian
_exptl_absorpt_process_details
;
CrysAlisPro 1.171.41.63a (Rigaku Oxford Diffraction, 2020)
Numerical absorption correction based on gaussian integration over
			a multifaceted crystal model
Empirical absorption correction using spherical harmonics,
 implemented in SCALE3 ABSPACK scaling algorithm.
;
_exptl_crystal_colour orange
_exptl_crystal_density_diffrn 1.717
_exptl_crystal_description block
_exptl_crystal_F_000 1016
_exptl_crystal_size_max 0.180
_exptl_crystal_size_mid 0.091
_exptl_crystal_size_min 0.039
_refine_diff_density_max 0.448
_refine_diff_density_min -0.900
_refine_diff_density_rms 0.078
_refine_ls_extinction_method none
_refine_ls_goodness_of_fit_ref 1.119
_refine_ls_hydrogen_treatment constr
_refine_ls_matrix_type full
_refine_ls_number_parameters 254
_refine_ls_number_reflns 4112
_refine_ls_number_restraints 0
_refine_ls_restrained_S_all 1.119
_refine_ls_R_factor_all 0.0280
_refine_ls_R_factor_gt 0.0269
_refine_ls_shift/su_max 0.003
_refine_ls_shift/su_mean 0.000
_refine_ls_structure_factor_coef Fsqd
_refine_ls_weighting_details 'w=1/[\s^2^(Fo^2^)+(0.0316P)^2^+2.5560P] where P=(Fo^2^+2Fc^2^)/3'
_refine_ls_weighting_scheme calc
_refine_ls_wR_factor_gt 0.0708
_refine_ls_wR_factor_ref 0.0714
_reflns_Friedel_coverage 0.000
_reflns_number_gt 3922
_reflns_number_total 4112
_reflns_threshold_expression 'I > 2\s(I)'
_cod_data_source_file d1dt02296b2.cif
_cod_data_source_block 10
_cod_original_cell_volume 1970.51(4)
_cod_database_code 7708569
_shelx_shelxl_version_number 2018/3
_shelx_space_group_comment
;
The symmetry employed for this shelxl refinement is uniquely defined
by the following loop, which should always be used as a source of
symmetry information in preference to the above space-group names.
They are only intended as comments.
;
_shelx_estimated_absorpt_t_min 0.288
_shelx_estimated_absorpt_t_max 0.710
_cell_oxdiff_length_a 7.86031(14)
_cell_oxdiff_length_b 11.4300(2)
_cell_oxdiff_length_c 21.9606(3)
_cell_oxdiff_angle_alpha 89.9660(14)
_cell_oxdiff_angle_beta 92.8841(14)
_cell_oxdiff_angle_gamma 90.0433(15)
_cell_oxdiff_volume 1970.51(6)
_cell_oxdiff_measurement_reflns_used 16184
_oxdiff_exptl_absorpt_empirical_full_min 0.765
_oxdiff_exptl_absorpt_empirical_full_max 1.371
_oxdiff_exptl_absorpt_empirical_details
;
Empirical correction (ABSPACK) includes:
- Absorption correction using spherical harmonics
- Frame scaling
;
_diffrn_oxdiff_digest_frames
;
019956cb4477bb4c3782c734a2ab398e97036888fc5
;
_reflns_odcompleteness_completeness 99.90
_reflns_odcompleteness_theta 68.13
_reflns_odcompleteness_iscentric 1
_chemical_oxdiff_formula 'C18 H15 Cl2 N3 O4 Ru'
_chemical_oxdiff_usercomment 'Objekttraeger NM3'

loop_
_space_group_symop_operation_xyz
'x, y, z'
'-x+1/2, y+1/2, -z+1/2'
'-x, -y, -z'
'x-1/2, -y-1/2, z-1/2'

loop_
_atom_site_label
_atom_site_type_symbol
_atom_site_fract_x
_atom_site_fract_y
_atom_site_fract_z
_atom_site_U_iso_or_equiv
_atom_site_adp_type
_atom_site_occupancy
_atom_site_site_symmetry_order
_atom_site_calc_flag
_atom_site_refinement_flags_posn
_atom_site_refinement_flags_adp
_atom_site_refinement_flags_occupancy
_atom_site_disorder_assembly
_atom_site_disorder_group
Ru1 Ru 0.39368(2) 0.53129(2) 0.67481(2) 0.02157(7) Uani 1 1 d . . . . .
O1 O 0.5335(3) 0.44225(19) 0.55904(9) 0.0374(5) Uani 1 1 d . . . . .
C1 C 0.4810(3) 0.4772(2) 0.60246(12) 0.0276(5) Uani 1 1 d . . . . .
Cl1 Cl 0.24023(8) 0.35508(5) 0.68676(3) 0.03115(14) Uani 1 1 d . . . . .
Cl2 Cl 0.51617(7) 0.72305(5) 0.66742(3) 0.02848(13) Uani 1 1 d . . . . .
O2 O 0.7053(3) 0.4255(2) 0.74018(10) 0.0442(5) Uani 1 1 d . . . . .
C2 C 0.5891(4) 0.4665(2) 0.71599(13) 0.0314(6) Uani 1 1 d . . . . .
N1_1 N 0.2729(2) 0.60281(19) 0.75445(9) 0.0238(4) Uani 1 1 d . . . . .
H1_1 H 0.299990 0.688310 0.754018 0.029 Uiso 1 1 calc R U . . .
C2_1 C 0.0843(3) 0.5966(2) 0.74512(11) 0.0262(5) Uani 1 1 d . . . . .
H2A_1 H 0.029150 0.655615 0.770604 0.031 Uiso 1 1 calc R U . . .
H2AB_1 H 0.042322 0.518028 0.755903 0.031 Uiso 1 1 calc R U . . .
C3_1 C 0.0471(3) 0.6212(2) 0.67913(11) 0.0238(5) Uani 1 1 d . . . . .
N4_1 N 0.1630(2) 0.60192(18) 0.63888(9) 0.0227(4) Uani 1 1 d . . . . .
C5_1 C 0.0877(3) 0.6272(2) 0.58178(11) 0.0242(5) Uani 1 1 d . . . . .
C6_1 C 0.1516(3) 0.6230(2) 0.52397(12) 0.0279(5) Uani 1 1 d . . . . .
H6_1 H 0.265493 0.599269 0.518177 0.033 Uiso 1 1 calc R U . . .
C7_1 C 0.0432(3) 0.6546(2) 0.47523(12) 0.0309(5) Uani 1 1 d . . . . .
H7_1 H 0.083678 0.652619 0.435222 0.037 Uiso 1 1 calc R U . . .
C8_1 C -0.1254(4) 0.6895(3) 0.48339(12) 0.0323(6) Uani 1 1 d . . . . .
H8_1 H -0.196248 0.710487 0.448781 0.039 Uiso 1 1 calc R U . . .
C9_1 C -0.1906(3) 0.6940(2) 0.54069(12) 0.0299(5) Uani 1 1 d . . . . .
H9_1 H -0.304535 0.717599 0.546378 0.036 Uiso 1 1 calc R U . . .
C10_1 C -0.0803(3) 0.6622(2) 0.58966(11) 0.0256(5) Uani 1 1 d . . . . .
N11_1 N -0.1011(3) 0.6581(2) 0.65209(9) 0.0260(4) Uani 1 1 d . . . . .
H11_1 H -0.194100 0.676390 0.670624 0.031 Uiso 1 1 calc R U . . .
C1_2 C 0.3463(3) 0.5608(2) 0.81242(11) 0.0246(5) Uani 1 1 d . . . . .
C2_2 C 0.5008(3) 0.6108(2) 0.83176(11) 0.0267(5) Uani 1 1 d . . . . .
H2_2 H 0.547011 0.672969 0.809078 0.032 Uiso 1 1 calc R U . . .
C3_2 C 0.5875(3) 0.5703(2) 0.88404(12) 0.0293(5) Uani 1 1 d . . . . .
C4_2 C 0.5184(4) 0.4808(3) 0.91799(13) 0.0340(6) Uani 1 1 d . . . . .
H4_2 H 0.576914 0.453381 0.954129 0.041 Uiso 1 1 calc R U . . .
C5_2 C 0.3639(4) 0.4322(3) 0.89863(13) 0.0361(6) Uani 1 1 d . . . . .
H5_2 H 0.316519 0.371295 0.921818 0.043 Uiso 1 1 calc R U . . .
C6_2 C 0.2763(4) 0.4713(2) 0.84552(13) 0.0309(6) Uani 1 1 d . . . . .
H6_2 H 0.170682 0.437069 0.832337 0.037 Uiso 1 1 calc R U . . .
C1_3 C 0.7565(4) 0.6254(3) 0.90055(13) 0.0342(6) Uani 1 1 d . . . . .
O2_3 O 0.8252(3) 0.6953(2) 0.86941(10) 0.0463(5) Uani 1 1 d . . . . .
O3_3 O 0.8206(3) 0.58783(19) 0.95483(11) 0.0459(5) Uani 1 1 d . . . . .
C4_3 C 0.9815(5) 0.6408(3) 0.9743(2) 0.0586(11) Uani 1 1 d . . . . .
H4A_3 H 1.068770 0.618094 0.946227 0.088 Uiso 1 1 calc R U . . .
H4B_3 H 1.015207 0.614139 1.015528 0.088 Uiso 1 1 calc R U . . .
H4C_3 H 0.969492 0.726215 0.974168 0.088 Uiso 1 1 calc R U . . .

loop_
_atom_site_aniso_label
_atom_site_aniso_U_11
_atom_site_aniso_U_22
_atom_site_aniso_U_33
_atom_site_aniso_U_23
_atom_site_aniso_U_13
_atom_site_aniso_U_12
Ru1 0.01552(10) 0.02501(11) 0.02393(11) -0.00030(6) -0.00130(7) 0.00185(6)
O1 0.0386(11) 0.0431(11) 0.0314(10) -0.0017(8) 0.0098(8) 0.0121(9)
C1 0.0226(12) 0.0263(12) 0.0337(13) 0.0057(10) -0.0010(10) 0.0039(9)
Cl1 0.0331(3) 0.0278(3) 0.0323(3) 0.0015(2) -0.0010(2) -0.0052(2)
Cl2 0.0171(2) 0.0277(3) 0.0406(3) -0.0004(2) 0.0019(2) 0.0006(2)
O2 0.0308(11) 0.0546(13) 0.0456(12) 0.0002(10) -0.0130(9) 0.0204(10)
C2 0.0303(14) 0.0335(14) 0.0303(13) -0.0046(10) 0.0012(11) -0.0002(11)
N1_1 0.0170(9) 0.0303(11) 0.0238(9) -0.0025(8) -0.0013(7) 0.0010(8)
C2_1 0.0142(10) 0.0383(14) 0.0260(12) -0.0023(10) 0.0003(9) 0.0018(10)
C3_1 0.0148(10) 0.0295(12) 0.0269(12) -0.0024(9) -0.0016(9) 0.0016(9)
N4_1 0.0159(9) 0.0271(10) 0.0250(10) 0.0002(8) -0.0011(7) 0.0012(8)
C5_1 0.0200(11) 0.0250(12) 0.0274(12) 0.0007(9) -0.0025(9) 0.0016(9)
C6_1 0.0223(12) 0.0328(13) 0.0286(12) 0.0016(10) 0.0026(9) 0.0013(10)
C7_1 0.0321(13) 0.0345(14) 0.0260(12) 0.0013(10) 0.0010(10) -0.0008(11)
C8_1 0.0312(13) 0.0356(14) 0.0292(13) 0.0007(11) -0.0080(10) 0.0007(11)
C9_1 0.0227(12) 0.0349(14) 0.0314(13) 0.0007(11) -0.0039(10) 0.0032(10)
C10_1 0.0198(11) 0.0285(12) 0.0282(12) -0.0003(10) -0.0016(9) 0.0007(9)
N11_1 0.0160(9) 0.0373(12) 0.0245(10) 0.0001(9) 0.0001(7) 0.0037(8)
C1_2 0.0214(11) 0.0301(12) 0.0219(11) -0.0045(9) -0.0033(9) 0.0037(10)
C2_2 0.0249(12) 0.0275(12) 0.0273(12) -0.0015(10) -0.0021(9) 0.0010(10)
C3_2 0.0277(13) 0.0287(13) 0.0305(13) -0.0039(10) -0.0080(10) 0.0023(10)
C4_2 0.0381(15) 0.0334(14) 0.0296(13) 0.0022(11) -0.0091(11) 0.0039(12)
C5_2 0.0424(16) 0.0293(14) 0.0362(14) 0.0037(11) -0.0019(12) -0.0031(12)
C6_2 0.0301(13) 0.0305(14) 0.0316(13) -0.0011(10) -0.0033(11) -0.0038(10)
C1_3 0.0286(13) 0.0344(14) 0.0384(14) -0.0035(12) -0.0099(11) 0.0035(11)
O2_3 0.0299(10) 0.0600(15) 0.0479(12) 0.0022(11) -0.0091(9) -0.0108(10)
O3_3 0.0440(12) 0.0356(11) 0.0546(13) 0.0035(10) -0.0313(10) -0.0031(9)
C4_3 0.050(2) 0.0394(17) 0.082(3) 0.0005(17) -0.0423(19) -0.0053(15)

loop_
_atom_type_symbol
_atom_type_description
_atom_type_scat_dispersion_real
_atom_type_scat_dispersion_imag
_atom_type_scat_source
C C 0.0181 0.0091 'International Tables Vol C Tables 4.2.6.8 and 6.1.1.4'
H H 0.0000 0.0000 'International Tables Vol C Tables 4.2.6.8 and 6.1.1.4'
N N 0.0311 0.0180 'International Tables Vol C Tables 4.2.6.8 and 6.1.1.4'
O O 0.0492 0.0322 'International Tables Vol C Tables 4.2.6.8 and 6.1.1.4'
Cl Cl 0.3639 0.7018 'International Tables Vol C Tables 4.2.6.8 and 6.1.1.4'
Ru Ru 0.0552 3.2960 'International Tables Vol C Tables 4.2.6.8 and 6.1.1.4'

loop_
_exptl_crystal_face_index_h
_exptl_crystal_face_index_k
_exptl_crystal_face_index_l
_exptl_crystal_face_perp_dist
0 -1 2 0.0544
0 1 -2 0.0288
0 0 -1 0.0269
0 0 1 0.0760
-1 -1 3 0.0562
-1 -1 4 0.0498
-1 1 3 0.0217
0 -2 1 0.0535
1 -4 -3 0.0381
1 -1 -4 0.0092
4 -4 -3 0.0413
3 5 -1 0.0371
3 1 -4 0.0334

loop_
_geom_angle_atom_site_label_1
_geom_angle_atom_site_label_2
_geom_angle_atom_site_label_3
_geom_angle
_geom_angle_site_symmetry_1
_geom_angle_site_symmetry_3
_geom_angle_publ_flag
C1 Ru1 C2 87.26(11) . . ?
C1 Ru1 N4_1 98.94(9) . . ?
C2 Ru1 N4_1 173.30(10) . . ?
C1 Ru1 N1_1 174.73(9) . . ?
C2 Ru1 N1_1 97.98(10) . . ?
N4_1 Ru1 N1_1 75.86(8) . . ?
C1 Ru1 Cl1 91.39(8) . . ?
C2 Ru1 Cl1 91.16(9) . . ?
N4_1 Ru1 Cl1 86.18(6) . . ?
N1_1 Ru1 Cl1 89.13(6) . . ?
C1 Ru1 Cl2 94.50(8) . . ?
C2 Ru1 Cl2 94.05(9) . . ?
N4_1 Ru1 Cl2 88.02(6) . . ?
N1_1 Ru1 Cl2 84.56(6) . . ?
Cl1 Ru1 Cl2 172.31(2) . . ?
O1 C1 Ru1 178.7(2) . . ?
O2 C2 Ru1 178.6(3) . . ?
C1_2 N1_1 C2_1 117.0(2) . . ?
C1_2 N1_1 Ru1 114.06(15) . . ?
C2_1 N1_1 Ru1 109.99(14) . . ?
C1_2 N1_1 H1_1 104.8 . . ?
C2_1 N1_1 H1_1 104.8 . . ?
Ru1 N1_1 H1_1 104.8 . . ?
N1_1 C2_1 C3_1 105.64(19) . . ?
N1_1 C2_1 H2A_1 110.6 . . ?
C3_1 C2_1 H2A_1 110.6 . . ?
N1_1 C2_1 H2AB_1 110.6 . . ?
C3_1 C2_1 H2AB_1 110.6 . . ?
H2A_1 C2_1 H2AB_1 108.7 . . ?
N4_1 C3_1 N11_1 111.6(2) . . ?
N4_1 C3_1 C2_1 120.8(2) . . ?
N11_1 C3_1 C2_1 127.5(2) . . ?
C3_1 N4_1 C5_1 107.03(19) . . ?
C3_1 N4_1 Ru1 115.12(16) . . ?
C5_1 N4_1 Ru1 137.60(16) . . ?
N4_1 C5_1 C6_1 131.3(2) . . ?
N4_1 C5_1 C10_1 108.0(2) . . ?
C6_1 C5_1 C10_1 120.7(2) . . ?
C7_1 C6_1 C5_1 117.4(2) . . ?
C7_1 C6_1 H6_1 121.3 . . ?
C5_1 C6_1 H6_1 121.3 . . ?
C6_1 C7_1 C8_1 121.6(2) . . ?
C6_1 C7_1 H7_1 119.2 . . ?
C8_1 C7_1 H7_1 119.2 . . ?
C9_1 C8_1 C7_1 121.5(2) . . ?
C9_1 C8_1 H8_1 119.3 . . ?
C7_1 C8_1 H8_1 119.3 . . ?
C8_1 C9_1 C10_1 116.6(2) . . ?
C8_1 C9_1 H9_1 121.7 . . ?
C10_1 C9_1 H9_1 121.7 . . ?
N11_1 C10_1 C9_1 132.1(2) . . ?
N11_1 C10_1 C5_1 105.7(2) . . ?
C9_1 C10_1 C5_1 122.2(2) . . ?
C3_1 N11_1 C10_1 107.6(2) . . ?
C3_1 N11_1 H11_1 126.2 . . ?
C10_1 N11_1 H11_1 126.2 . . ?
C6_2 C1_2 C2_2 120.5(2) . . ?
C6_2 C1_2 N1_1 123.6(2) . . ?
C2_2 C1_2 N1_1 115.7(2) . . ?
C3_2 C2_2 C1_2 120.1(2) . . ?
C3_2 C2_2 H2_2 119.9 . . ?
C1_2 C2_2 H2_2 119.9 . . ?
C2_2 C3_2 C4_2 120.0(2) . . ?
C2_2 C3_2 C1_3 117.0(3) . . ?
C4_2 C3_2 C1_3 123.0(2) . . ?
C5_2 C4_2 C3_2 119.4(3) . . ?
C5_2 C4_2 H4_2 120.3 . . ?
C3_2 C4_2 H4_2 120.3 . . ?
C4_2 C5_2 C6_2 121.1(3) . . ?
C4_2 C5_2 H5_2 119.5 . . ?
C6_2 C5_2 H5_2 119.5 . . ?
C1_2 C6_2 C5_2 118.8(3) . . ?
C1_2 C6_2 H6_2 120.6 . . ?
C5_2 C6_2 H6_2 120.6 . . ?
O2_3 C1_3 O3_3 124.1(3) . . ?
O2_3 C1_3 C3_2 124.2(3) . . ?
O3_3 C1_3 C3_2 111.7(3) . . ?
C1_3 O3_3 C4_3 114.3(3) . . ?
O3_3 C4_3 H4A_3 109.5 . . ?
O3_3 C4_3 H4B_3 109.5 . . ?
H4A_3 C4_3 H4B_3 109.5 . . ?
O3_3 C4_3 H4C_3 109.5 . . ?
H4A_3 C4_3 H4C_3 109.5 . . ?
H4B_3 C4_3 H4C_3 109.5 . . ?

loop_
_geom_bond_atom_site_label_1
_geom_bond_atom_site_label_2
_geom_bond_distance
_geom_bond_site_symmetry_2
_geom_bond_publ_flag
Ru1 C1 1.868(3) . ?
Ru1 C2 1.893(3) . ?
Ru1 N4_1 2.1017(19) . ?
Ru1 N1_1 2.190(2) . ?
Ru1 Cl1 2.3688(6) . ?
Ru1 Cl2 2.4024(6) . ?
O1 C1 1.131(3) . ?
O2 C2 1.135(3) . ?
N1_1 C1_2 1.452(3) . ?
N1_1 C2_1 1.488(3) . ?
N1_1 H1_1 1.0000 . ?
C2_1 C3_1 1.490(3) . ?
C2_1 H2A_1 0.9900 . ?
C2_1 H2AB_1 0.9900 . ?
C3_1 N4_1 1.320(3) . ?
C3_1 N11_1 1.349(3) . ?
N4_1 C5_1 1.390(3) . ?
C5_1 C6_1 1.390(4) . ?
C5_1 C10_1 1.400(3) . ?
C6_1 C7_1 1.382(4) . ?
C6_1 H6_1 0.9500 . ?
C7_1 C8_1 1.404(4) . ?
C7_1 H7_1 0.9500 . ?
C8_1 C9_1 1.384(4) . ?
C8_1 H8_1 0.9500 . ?
C9_1 C10_1 1.395(3) . ?
C9_1 H9_1 0.9500 . ?
C10_1 N11_1 1.390(3) . ?
N11_1 H11_1 0.8800 . ?
C1_2 C6_2 1.385(4) . ?
C1_2 C2_2 1.389(4) . ?
C2_2 C3_2 1.385(4) . ?
C2_2 H2_2 0.9500 . ?
C3_2 C4_2 1.392(4) . ?
C3_2 C1_3 1.498(4) . ?
C4_2 C5_2 1.383(4) . ?
C4_2 H4_2 0.9500 . ?
C5_2 C6_2 1.397(4) . ?
C5_2 H5_2 0.9500 . ?
C6_2 H6_2 0.9500 . ?
C1_3 O2_3 1.199(4) . ?
C1_3 O3_3 1.341(3) . ?
O3_3 C4_3 1.447(4) . ?
C4_3 H4A_3 0.9800 . ?
C4_3 H4B_3 0.9800 . ?
C4_3 H4C_3 0.9800 . ?

loop_
_geom_torsion_atom_site_label_1
_geom_torsion_atom_site_label_2
_geom_torsion_atom_site_label_3
_geom_torsion_atom_site_label_4
_geom_torsion
_geom_torsion_site_symmetry_1
_geom_torsion_site_symmetry_2
_geom_torsion_site_symmetry_3
_geom_torsion_site_symmetry_4
_geom_torsion_publ_flag
C1_2 N1_1 C2_1 C3_1 -168.8(2) . . . . ?
Ru1 N1_1 C2_1 C3_1 -36.5(2) . . . . ?
N1_1 C2_1 C3_1 N4_1 24.1(3) . . . . ?
N1_1 C2_1 C3_1 N11_1 -159.3(3) . . . . ?
N11_1 C3_1 N4_1 C5_1 -0.2(3) . . . . ?
C2_1 C3_1 N4_1 C5_1 176.9(2) . . . . ?
N11_1 C3_1 N4_1 Ru1 -175.41(17) . . . . ?
C2_1 C3_1 N4_1 Ru1 1.7(3) . . . . ?
C3_1 N4_1 C5_1 C6_1 179.4(3) . . . . ?
Ru1 N4_1 C5_1 C6_1 -7.0(5) . . . . ?
C3_1 N4_1 C5_1 C10_1 -0.3(3) . . . . ?
Ru1 N4_1 C5_1 C10_1 173.33(19) . . . . ?
N4_1 C5_1 C6_1 C7_1 -179.6(3) . . . . ?
C10_1 C5_1 C6_1 C7_1 0.0(4) . . . . ?
C5_1 C6_1 C7_1 C8_1 -0.1(4) . . . . ?
C6_1 C7_1 C8_1 C9_1 0.1(4) . . . . ?
C7_1 C8_1 C9_1 C10_1 0.0(4) . . . . ?
C8_1 C9_1 C10_1 N11_1 178.9(3) . . . . ?
C8_1 C9_1 C10_1 C5_1 -0.1(4) . . . . ?
N4_1 C5_1 C10_1 N11_1 0.6(3) . . . . ?
C6_1 C5_1 C10_1 N11_1 -179.2(2) . . . . ?
N4_1 C5_1 C10_1 C9_1 179.8(2) . . . . ?
C6_1 C5_1 C10_1 C9_1 0.1(4) . . . . ?
N4_1 C3_1 N11_1 C10_1 0.6(3) . . . . ?
C2_1 C3_1 N11_1 C10_1 -176.3(3) . . . . ?
C9_1 C10_1 N11_1 C3_1 -179.8(3) . . . . ?
C5_1 C10_1 N11_1 C3_1 -0.7(3) . . . . ?
C2_1 N1_1 C1_2 C6_2 31.4(3) . . . . ?
Ru1 N1_1 C1_2 C6_2 -98.9(3) . . . . ?
C2_1 N1_1 C1_2 C2_2 -152.8(2) . . . . ?
Ru1 N1_1 C1_2 C2_2 76.9(2) . . . . ?
C6_2 C1_2 C2_2 C3_2 0.9(4) . . . . ?
N1_1 C1_2 C2_2 C3_2 -175.0(2) . . . . ?
C1_2 C2_2 C3_2 C4_2 -1.2(4) . . . . ?
C1_2 C2_2 C3_2 C1_3 177.6(2) . . . . ?
C2_2 C3_2 C4_2 C5_2 0.7(4) . . . . ?
C1_3 C3_2 C4_2 C5_2 -178.1(3) . . . . ?
C3_2 C4_2 C5_2 C6_2 0.2(5) . . . . ?
C2_2 C1_2 C6_2 C5_2 0.0(4) . . . . ?
N1_1 C1_2 C6_2 C5_2 175.5(2) . . . . ?
C4_2 C5_2 C6_2 C1_2 -0.5(4) . . . . ?
C2_2 C3_2 C1_3 O2_3 -5.4(4) . . . . ?
C4_2 C3_2 C1_3 O2_3 173.4(3) . . . . ?
C2_2 C3_2 C1_3 O3_3 173.8(2) . . . . ?
C4_2 C3_2 C1_3 O3_3 -7.4(4) . . . . ?
O2_3 C1_3 O3_3 C4_3 1.1(5) . . . . ?
C3_2 C1_3 O3_3 C4_3 -178.1(3) . . . . ?

loop_
_exptl_oxdiff_crystal_face_indexfrac_h
_exptl_oxdiff_crystal_face_indexfrac_k
_exptl_oxdiff_crystal_face_indexfrac_l
_exptl_oxdiff_crystal_face_x
_exptl_oxdiff_crystal_face_y
_exptl_oxdiff_crystal_face_z
0.0007 -1.0006 1.9956 0.0076 0.1380 -0.1370
-0.0007 1.0006 -1.9956 -0.0076 -0.1380 0.1370
0.0001 0.0008 -0.9993 0.0028 -0.0020 0.0701
-0.0001 -0.0008 0.9993 -0.0028 0.0020 -0.0701
-0.9984 -1.0034 2.9937 -0.1895 0.1588 -0.1889
-0.9985 -1.0042 3.9930 -0.1923 0.1608 -0.2590
-1.0002 0.9946 2.9999 -0.2158 -0.1091 -0.1954
0.0018 -1.9988 0.9931 0.0236 0.2699 -0.0636
1.0030 -3.9917 -3.0092 0.2553 0.5110 0.2051
1.0003 -0.9939 -3.9992 0.2186 0.1071 0.2655
4.0000 -3.9856 -3.0056 0.8382 0.4545 0.1506
2.9925 5.0020 -0.9802 0.5198 -0.7283 -0.0005
2.9965 1.0083 -3.9906 0.5809 -0.1985 0.2227
